data_2000824
loop_
_publ_author_name
'Yamaguchi, K.'
'Matsumura, G.'
'Tanno, M.'
'Sueyoshi, S.'
'Miyata, N.'

_publ_section_title
;
 Structure of <i>N</i>-aryl-<i>N</i>-nitrosoureas
;
_journal_issue 6
_journal_name_full 'Acta Crystallographica Section C'
_journal_page_first 1051
_journal_page_last 1054
_journal_paper_doi 10.1107/S0108270191012908
_journal_volume 48
_journal_year 1992
_chemical_formula_sum 'C9 H11 N3 O3'
_chemical_formula_weight 209.21
_symmetry_cell_setting tetragonal
_symmetry_space_group_name_Hall 'P -4 2n'
_symmetry_space_group_name_H-M 'P -4 21 c'
_cell_angle_alpha 90
_cell_angle_beta 90
_cell_angle_gamma 90
_cell_formula_units_Z 8
_cell_length_a 14.2320(10)
_cell_length_b 14.2320(10)
_cell_length_c 10.169(4)
_cell_volume 2059.7(8)
_diffrn_radiation_type Cu
_diffrn_radiation_wavelength 1.54050
_exptl_absorpt_coefficient_mu 0.832
_exptl_crystal_density_diffrn 1.349
_exptl_crystal_F_000 880
_cod_data_source_file as0547.cif
_cod_data_source_block as0547a
_cod_original_cell_volume 2060.0(10)
_cod_database_code 2000824

loop_
_atom_site_label
_atom_site_fract_x
_atom_site_fract_y
_atom_site_fract_z
N(1) .8325(3) .7807(2) -.1467(4)
C(2) .8361(3) .6802(3) -.1535(5)
O(3) .8225(3) .6353(2) -.0528(3)
N(4) .8568(3) .6439(3) -.2690(4)
N(5) .8477(3) .8285(3) -.2602(4)
O(6) .8461(3) .9137(2) -.2481(3)
C(7) .8150(3) .8278(3) -.0232(4)
C(8) .8880(3) .8461(3) .0608(5)
C(9) .8709(3) .8879(3) .1816(5)
C(10) .7800(3) .9117(3) .2153(5)
C(11) .7066(3) .8960(3) .1278(5)
C(12) .7236(3) .8531(3) .0084(5)
O(13) .7545(2) .9512(2) .3329(3)
C(14) .8239(4) .9555(4) .4349(6)
C(15) .8635(6) .5435(5) -.2868(6)
H(4) .862(4) .678(4) -.328(6)
H(8) .948(4) .825(4) .038(6)
H(9) .926(4) .905(4) .230(5)
H(11) .640(4) .914(4) .152(6)
H(12) .669(4) .836(4) -.053(5)
H(14A) .854(4) .894(4) .451(5)
H(14B) .879(4) .985(4) .402(5)
H(14C) .783(4) .979(5) .511(7)
H(15A) .881(4) .529(4) -.368(7)
H(15B) .914(4) .514(4) -.237(7)
H(15C) .823(6) .512(6) -.253(9)

loop_
_geom_bond_atom_site_label_1
_geom_bond_atom_site_label_2
_geom_bond_distance
N(1) N(5) 1.357(6)
N(1) C(2) 1.433(6)
N(1) C(7) 1.445(6)
C(2) O(3) 1.224(6)
C(2) N(4) 1.318(6)
N(4) C(15) 1.443(8)
N(5) O(6) 1.219(5)
C(7) C(8) 1.369(7)
C(7) C(12) 1.389(7)
C(8) C(9) 1.387(7)
C(9) C(10) 1.380(7)
C(10) O(13) 1.370(6)
C(10) C(11) 1.389(7)
C(11) C(12) 1.380(7)
O(13) C(14) 1.433(7)
